data_4118867
loop_
_publ_author_name
'Daniel Best'
'Szymon Kujawa'
'Hon Wai Lam'

_publ_section_title
;
 Diastereo- and Enantioselective Pd(II)-Catalyzed Additions of
 2-Alkylazaarenes to N-Boc Imines and Nitroalkenes
;
_journal_name_full 'Journal of the American Chemical Society'
_journal_page_first 18193
_journal_page_last 18196
_journal_paper_doi 10.1021/ja3083494
_journal_volume 134
_journal_year 2012
_chemical_absolute_configuration ad
_chemical_formula_moiety 'C18 H19 N3 O3'
_chemical_formula_sum 'C18 H19 N3 O3'
_chemical_formula_weight 325.36
_chemical_name_systematic
;
 ?
;
_space_group_IT_number 19
_symmetry_cell_setting orthorhombic
_symmetry_space_group_name_Hall 'P 2ac 2ab'
_symmetry_space_group_name_H-M 'P 21 21 21'
_atom_sites_solution_hydrogens difmap
_atom_sites_solution_primary direct
_atom_sites_solution_secondary difmap
_audit_creation_method SHELXL-97
_cell_angle_alpha 90.00
_cell_angle_beta 90.00
_cell_angle_gamma 90.00
_cell_formula_units_Z 4
_cell_length_a 5.91759(3)
_cell_length_b 11.50337(5)
_cell_length_c 24.58172(11)
_cell_measurement_reflns_used 77697
_cell_measurement_temperature 120(2)
_cell_measurement_theta_max 76.2643
_cell_measurement_theta_min 3.5931
_cell_volume 1673.332(13)
_computing_cell_refinement 'CrysAlisPro (Agilent Technologies, 2011)'
_computing_data_collection 'CrysAlisPro (Agilent Technologies, 2011)'
_computing_data_reduction 'CrysAlisPro (Agilent Technologies, 2011)'
_computing_molecular_graphics 'ORTEP3 for Windows (Farrugia, 1997)'
_computing_publication_material 'SHELXTL (Sheldrick, 2008) and local programs'
_computing_structure_refinement 'SHELXTL (Sheldrick, 2008)'
_computing_structure_solution 'SHELXTL (Sheldrick, 2008)'
_diffrn_ambient_temperature 120(2)
_diffrn_detector_area_resol_mean 10.3147
_diffrn_measured_fraction_theta_full 0.998
_diffrn_measured_fraction_theta_max 0.998
_diffrn_measurement_device_type 'Agilent Technologies SuperNova'
_diffrn_measurement_method '\w scans'
_diffrn_radiation_monochromator 'mirror optics'
_diffrn_radiation_source microsource
_diffrn_radiation_type CuK\a
_diffrn_radiation_wavelength 1.54184
_diffrn_reflns_av_R_equivalents 0.0282
_diffrn_reflns_av_sigmaI/netI 0.0064
_diffrn_reflns_limit_h_max 7
_diffrn_reflns_limit_h_min -7
_diffrn_reflns_limit_k_max 14
_diffrn_reflns_limit_k_min -14
_diffrn_reflns_limit_l_max 30
_diffrn_reflns_limit_l_min -31
_diffrn_reflns_number 95457
_diffrn_reflns_theta_full 76.42
_diffrn_reflns_theta_max 76.42
_diffrn_reflns_theta_min 3.60
_exptl_absorpt_coefficient_mu 0.732
_exptl_absorpt_correction_T_max 0.8765
_exptl_absorpt_correction_T_min 0.7594
_exptl_absorpt_correction_type multi-scan
_exptl_absorpt_process_details
;
CrysAlisPro, Agilent Technologies,
Version 1.171.35.21d (release 25-05-2012 CrysAlis171 .NET)
(compiled May 25 2012,16:20:25)
empirical absorption correction using spherical harmonics,
 implemented in SCALE3 ABSPACK scaling algorithm.
;
_exptl_crystal_colour colourless
_exptl_crystal_density_diffrn 1.291
_exptl_crystal_description block
_exptl_crystal_F_000 688
_exptl_crystal_size_max 0.40
_exptl_crystal_size_mid 0.35
_exptl_crystal_size_min 0.19
_refine_diff_density_max 0.189
_refine_diff_density_min -0.141
_refine_diff_density_rms 0.027
_refine_ls_abs_structure_details 'Flack H D (1983), Acta Cryst. A39, 876-881; 1456 Friedel pairs '
_refine_ls_abs_structure_Flack 0.02(14)
_refine_ls_extinction_coef 0.0034(4)
_refine_ls_extinction_expression Fc^*^=kFc[1+0.001xFc^2^\l^3^/sin(2\q)]^-1/4^
_refine_ls_extinction_method SHELXL
_refine_ls_goodness_of_fit_ref 1.042
_refine_ls_hydrogen_treatment mixed
_refine_ls_matrix_type full
_refine_ls_number_parameters 228
_refine_ls_number_reflns 3508
_refine_ls_number_restraints 0
_refine_ls_restrained_S_all 1.042
_refine_ls_R_factor_all 0.0246
_refine_ls_R_factor_gt 0.0245
_refine_ls_shift/su_max 0.000
_refine_ls_shift/su_mean 0.000
_refine_ls_structure_factor_coef Fsqd
_refine_ls_weighting_details 'calc w=1/[\s^2^(Fo^2^)+(0.0379P)^2^+0.2725P] where P=(Fo^2^+2Fc^2^)/3'
_refine_ls_weighting_scheme calc
_refine_ls_wR_factor_gt 0.0671
_refine_ls_wR_factor_ref 0.0672
_reflns_number_gt 3502
_reflns_number_total 3508
_reflns_threshold_expression I>2\s(I)
_cod_data_source_file ja3083494_si_003.cif
_cod_data_source_block hl2021
_cod_original_cell_volume 1673.333(14)
_cod_database_code 4118867

loop_
_symmetry_equiv_pos_as_xyz
'x, y, z'
'-x+1/2, -y, z+1/2'
'-x, y+1/2, -z+1/2'
'x+1/2, -y+1/2, -z'

loop_
_atom_site_label
_atom_site_type_symbol
_atom_site_fract_x
_atom_site_fract_y
_atom_site_fract_z
_atom_site_U_iso_or_equiv
_atom_site_adp_type
_atom_site_occupancy
_atom_site_symmetry_multiplicity
_atom_site_calc_flag
_atom_site_refinement_flags
O1 O 0.25729(12) 0.28477(6) 0.13193(3) 0.02354(16) Uani 1 1 d .
O2 O 0.60896(17) -0.00990(9) 0.26326(4) 0.0504(3) Uani 1 1 d .
O3 O 0.3860(2) -0.15637(8) 0.25346(5) 0.0652(4) Uani 1 1 d .
N1 N 0.12024(15) 0.29350(7) -0.00627(3) 0.02199(18) Uani 1 1 d .
H1N H 0.178(2) 0.2950(10) -0.0403(5) 0.023(3) Uiso 1 1 d .
H2N H -0.032(2) 0.2837(10) -0.0080(5) 0.020(3) Uiso 1 1 d .
N2 N -0.09210(15) 0.22096(7) 0.11051(3) 0.02277(18) Uani 1 1 d .
N3 N 0.44153(19) -0.05613(9) 0.24393(4) 0.0361(2) Uani 1 1 d .
C1 C 0.05580(17) 0.30282(8) 0.10534(4) 0.02088(19) Uani 1 1 d .
C2 C 0.22842(18) 0.17808(8) 0.15658(4) 0.0224(2) Uani 1 1 d .
C3 C 0.37783(19) 0.11975(9) 0.18976(4) 0.0257(2) Uani 1 1 d .
H3 H 0.5224 0.1493 0.1993 0.031 Uiso 1 1 calc R
C4 C 0.2958(2) 0.01323(9) 0.20790(4) 0.0273(2) Uani 1 1 d .
C5 C 0.0851(2) -0.03200(9) 0.19457(4) 0.0283(2) Uani 1 1 d .
H5 H 0.0405 -0.1056 0.2085 0.034 Uiso 1 1 calc R
C6 C -0.0596(2) 0.02962(9) 0.16124(4) 0.0265(2) Uani 1 1 d .
H6 H -0.2034 -0.0003 0.1513 0.032 Uiso 1 1 calc R
C7 C 0.01494(18) 0.13796(8) 0.14284(4) 0.0223(2) Uani 1 1 d .
C8 C 0.03397(17) 0.41275(8) 0.07368(4) 0.02074(19) Uani 1 1 d .
H8 H -0.1287 0.4211 0.0633 0.025 Uiso 1 1 calc R
C9 C 0.17223(17) 0.40437(8) 0.02018(4) 0.02056(19) Uani 1 1 d .
H9 H 0.3361 0.4036 0.0301 0.025 Uiso 1 1 calc R
C10 C 0.13066(17) 0.51069(8) -0.01521(4) 0.0216(2) Uani 1 1 d .
C11 C -0.07129(19) 0.52372(9) -0.04367(4) 0.0259(2) Uani 1 1 d .
H11 H -0.1843 0.4653 -0.0412 0.031 Uiso 1 1 calc R
C12 C -0.1091(2) 0.62165(10) -0.07569(4) 0.0318(2) Uani 1 1 d .
H12 H -0.2474 0.6298 -0.0949 0.038 Uiso 1 1 calc R
C13 C 0.0550(2) 0.70735(10) -0.07953(5) 0.0344(3) Uani 1 1 d .
H13 H 0.0298 0.7738 -0.1016 0.041 Uiso 1 1 calc R
C14 C 0.2551(2) 0.69576(10) -0.05115(5) 0.0342(3) Uani 1 1 d .
H14 H 0.3670 0.7548 -0.0533 0.041 Uiso 1 1 calc R
C15 C 0.29291(19) 0.59770(9) -0.01936(4) 0.0275(2) Uani 1 1 d .
H15 H 0.4315 0.5900 -0.0002 0.033 Uiso 1 1 calc R
C16 C 0.09741(19) 0.51929(8) 0.10795(4) 0.0251(2) Uani 1 1 d .
H16A H 0.2519 0.5083 0.1225 0.030 Uiso 1 1 calc R
H16B H 0.0997 0.5887 0.0841 0.030 Uiso 1 1 calc R
C17 C -0.0631(3) 0.54155(9) 0.15503(4) 0.0362(3) Uani 1 1 d .
H17A H -0.0485 0.4779 0.1819 0.043 Uiso 1 1 calc R
H17B H -0.2205 0.5414 0.1414 0.043 Uiso 1 1 calc R
C18 C -0.0149(3) 0.65732(10) 0.18285(5) 0.0451(4) Uani 1 1 d .
H18A H -0.0241 0.7202 0.1561 0.068 Uiso 1 1 calc R
H18B H 0.1370 0.6556 0.1987 0.068 Uiso 1 1 calc R
H18C H -0.1265 0.6705 0.2116 0.068 Uiso 1 1 calc R

loop_
_atom_site_aniso_label
_atom_site_aniso_U_11
_atom_site_aniso_U_22
_atom_site_aniso_U_33
_atom_site_aniso_U_23
_atom_site_aniso_U_13
_atom_site_aniso_U_12
O1 0.0267(4) 0.0192(3) 0.0247(3) 0.0024(3) -0.0035(3) -0.0008(3)
O2 0.0432(5) 0.0580(6) 0.0501(5) 0.0241(5) -0.0151(4) -0.0016(5)
O3 0.0941(9) 0.0258(5) 0.0757(7) 0.0153(5) -0.0373(7) 0.0045(5)
N1 0.0248(4) 0.0183(4) 0.0228(4) -0.0027(3) 0.0034(3) -0.0008(3)
N2 0.0270(4) 0.0200(4) 0.0214(4) 0.0005(3) -0.0012(3) -0.0006(3)
N3 0.0477(6) 0.0301(5) 0.0304(5) 0.0055(4) -0.0051(5) 0.0080(5)
C1 0.0243(5) 0.0197(4) 0.0186(4) -0.0020(3) -0.0016(4) 0.0017(4)
C2 0.0294(5) 0.0173(4) 0.0205(4) -0.0014(4) -0.0004(4) 0.0006(4)
C3 0.0291(5) 0.0250(5) 0.0231(4) -0.0016(4) -0.0033(4) 0.0023(4)
C4 0.0393(6) 0.0218(5) 0.0207(4) 0.0003(4) -0.0029(4) 0.0070(4)
C5 0.0429(6) 0.0177(4) 0.0242(5) 0.0001(4) 0.0013(4) 0.0005(4)
C6 0.0333(5) 0.0206(4) 0.0257(5) -0.0010(4) -0.0008(4) -0.0032(4)
C7 0.0291(5) 0.0188(4) 0.0190(4) -0.0010(3) 0.0000(4) 0.0004(4)
C8 0.0238(4) 0.0179(4) 0.0206(4) 0.0002(3) -0.0007(4) 0.0015(4)
C9 0.0217(4) 0.0181(4) 0.0219(4) -0.0006(4) 0.0005(4) 0.0001(3)
C10 0.0265(5) 0.0183(4) 0.0199(4) -0.0024(3) 0.0032(3) 0.0004(4)
C11 0.0292(5) 0.0231(5) 0.0254(5) -0.0013(4) -0.0007(4) -0.0002(4)
C12 0.0396(6) 0.0304(5) 0.0253(5) 0.0011(4) -0.0025(5) 0.0086(5)
C13 0.0511(7) 0.0233(5) 0.0289(5) 0.0064(4) 0.0069(5) 0.0064(5)
C14 0.0423(7) 0.0238(5) 0.0366(5) 0.0034(4) 0.0101(5) -0.0059(5)
C15 0.0293(5) 0.0247(5) 0.0286(5) -0.0004(4) 0.0033(4) -0.0036(4)
C16 0.0356(5) 0.0174(4) 0.0223(4) -0.0005(4) -0.0011(4) -0.0003(4)
C17 0.0582(8) 0.0239(5) 0.0265(5) -0.0025(4) 0.0094(5) 0.0001(5)
C18 0.0838(11) 0.0253(6) 0.0261(5) -0.0029(4) 0.0062(6) 0.0015(6)

loop_
_atom_type_symbol
_atom_type_description
_atom_type_scat_dispersion_real
_atom_type_scat_dispersion_imag
_atom_type_scat_source
C C 0.0181 0.0091 'International Tables Vol C Tables 4.2.6.8 and 6.1.1.4'
H H 0.0000 0.0000 'International Tables Vol C Tables 4.2.6.8 and 6.1.1.4'
N N 0.0311 0.0180 'International Tables Vol C Tables 4.2.6.8 and 6.1.1.4'
O O 0.0492 0.0322 'International Tables Vol C Tables 4.2.6.8 and 6.1.1.4'

loop_
_geom_angle_atom_site_label_1
_geom_angle_atom_site_label_2
_geom_angle_atom_site_label_3
_geom_angle
C1 O1 C2 103.63(8)
H1N N1 H2N 109.6(12)
H1N N1 C9 108.3(8)
H2N N1 C9 109.7(8)
C1 N2 C7 104.32(8)
O2 N3 O3 123.71(11)
O2 N3 C4 118.28(10)
O3 N3 C4 118.01(11)
O1 C1 N2 115.50(8)
O1 C1 C8 116.83(8)
N2 C1 C8 127.66(9)
O1 C2 C3 127.89(10)
O1 C2 C7 107.58(8)
C3 C2 C7 124.53(10)
C2 C3 H3 123.4
C2 C3 C4 113.26(10)
H3 C3 C4 123.4
N3 C4 C3 117.77(10)
N3 C4 C5 117.68(9)
C3 C4 C5 124.54(10)
C4 C5 H5 119.9
C4 C5 C6 120.26(10)
H5 C5 C6 119.9
C5 C6 H6 121.5
C5 C6 C7 117.01(10)
H6 C6 C7 121.5
N2 C7 C2 108.95(9)
N2 C7 C6 130.69(10)
C2 C7 C6 120.37(10)
C1 C8 H8 107.3
C1 C8 C9 110.13(8)
C1 C8 C16 111.71(8)
H8 C8 C9 107.3
H8 C8 C16 107.3
C9 C8 C16 112.71(8)
N1 C9 C8 108.65(7)
N1 C9 H9 107.7
N1 C9 C10 114.35(8)
C8 C9 H9 107.7
C8 C9 C10 110.46(7)
H9 C9 C10 107.7
C9 C10 C11 120.83(9)
C9 C10 C15 120.60(9)
C11 C10 C15 118.56(9)
C10 C11 H11 119.7
C10 C11 C12 120.58(10)
H11 C11 C12 119.7
C11 C12 H12 120.0
C11 C12 C13 120.08(11)
H12 C12 C13 120.0
C12 C13 H13 120.1
C12 C13 C14 119.83(10)
H13 C13 C14 120.1
C13 C14 H14 120.0
C13 C14 C15 120.02(11)
H14 C14 C15 120.0
C10 C15 C14 120.93(11)
C10 C15 H15 119.5
C14 C15 H15 119.5
C8 C16 H16A 108.8
C8 C16 H16B 108.8
C8 C16 C17 113.58(9)
H16A C16 H16B 107.7
H16A C16 C17 108.8
H16B C16 C17 108.8
C16 C17 H17A 109.2
C16 C17 H17B 109.2
C16 C17 C18 111.84(11)
H17A C17 H17B 107.9
H17A C17 C18 109.2
H17B C17 C18 109.2
C17 C18 H18A 109.5
C17 C18 H18B 109.5
C17 C18 H18C 109.5
H18A C18 H18B 109.5
H18A C18 H18C 109.5
H18B C18 H18C 109.5

loop_
_geom_bond_atom_site_label_1
_geom_bond_atom_site_label_2
_geom_bond_distance
O1 C1 1.3754(12)
O1 C2 1.3794(11)
O2 N3 1.2208(15)
O3 N3 1.2217(14)
N1 H1N 0.904(13)
N1 H2N 0.908(13)
N1 C9 1.4642(12)
N2 C1 1.2918(13)
N2 C7 1.3944(13)
N3 C4 1.4713(14)
C1 C8 1.4905(13)
C2 C3 1.3775(14)
C2 C7 1.3867(15)
C3 H3 0.950
C3 C4 1.3913(15)
C4 C5 1.3900(17)
C5 H5 0.950
C5 C6 1.3810(16)
C6 H6 0.950
C6 C7 1.3973(14)
C8 H8 1.000
C8 C9 1.5517(13)
C8 C16 1.5339(13)
C9 H9 1.000
C9 C10 1.5210(13)
C10 C11 1.3928(15)
C10 C15 1.3907(14)
C11 H11 0.950
C11 C12 1.3925(15)
C12 H12 0.950
C12 C13 1.3869(17)
C13 H13 0.950
C13 C14 1.3808(19)
C14 H14 0.950
C14 C15 1.3904(15)
C15 H15 0.950
C16 H16A 0.990
C16 H16B 0.990
C16 C17 1.5190(15)
C17 H17A 0.990
C17 H17B 0.990
C17 C18 1.5241(15)
C18 H18A 0.980
C18 H18B 0.980
C18 H18C 0.980

loop_
_geom_hbond_atom_site_label_D
_geom_hbond_atom_site_label_H
_geom_hbond_atom_site_label_A
_geom_hbond_distance_DH
_geom_hbond_distance_HA
_geom_hbond_distance_DA
_geom_hbond_angle_DHA
_geom_hbond_site_symmetry_A
N1 H1N N2 0.904(13) 2.204(13) 3.0807(12) 163.2(11) 4
N1 H2N N1 0.908(13) 2.270(13) 3.1387(5) 160.1(10) 4_455

loop_
_geom_torsion_atom_site_label_1
_geom_torsion_atom_site_label_2
_geom_torsion_atom_site_label_3
_geom_torsion_atom_site_label_4
_geom_torsion
C7 N2 C1 O1 -0.72(11)
C7 N2 C1 C8 178.54(9)
C2 O1 C1 N2 -0.09(10)
C2 O1 C1 C8 -179.43(8)
C1 O1 C2 C3 -178.14(10)
C1 O1 C2 C7 0.87(9)
O1 C2 C3 C4 -179.89(9)
C7 C2 C3 C4 1.25(15)
C2 C3 C4 N3 -179.66(9)
C2 C3 C4 C5 -0.01(15)
O2 N3 C4 C3 11.75(15)
O2 N3 C4 C5 -167.93(10)
O3 N3 C4 C3 -169.36(12)
O3 N3 C4 C5 10.97(16)
N3 C4 C5 C6 179.52(10)
C3 C4 C5 C6 -0.13(16)
C4 C5 C6 C7 -0.88(15)
O1 C2 C7 N2 -1.34(10)
O1 C2 C7 C6 178.59(9)
C3 C2 C7 N2 177.71(9)
C3 C2 C7 C6 -2.35(15)
C1 N2 C7 C2 1.24(10)
C1 N2 C7 C6 -178.68(10)
C5 C6 C7 N2 -178.04(10)
C5 C6 C7 C2 2.04(14)
O1 C1 C8 C9 74.84(10)
O1 C1 C8 C16 -51.20(11)
N2 C1 C8 C9 -104.41(11)
N2 C1 C8 C16 129.55(10)
C1 C8 C9 N1 47.70(10)
C1 C8 C9 C10 173.88(8)
C16 C8 C9 N1 173.17(8)
C16 C8 C9 C10 -60.65(10)
N1 C9 C10 C11 48.24(12)
N1 C9 C10 C15 -132.47(10)
C8 C9 C10 C11 -74.67(11)
C8 C9 C10 C15 104.62(10)
C9 C10 C11 C12 179.53(9)
C15 C10 C11 C12 0.22(14)
C10 C11 C12 C13 0.04(16)
C11 C12 C13 C14 -0.56(17)
C12 C13 C14 C15 0.81(17)
C13 C14 C15 C10 -0.55(17)
C9 C10 C15 C14 -179.27(9)
C11 C10 C15 C14 0.03(15)
C1 C8 C16 C17 -65.84(11)
C9 C8 C16 C17 169.55(9)
C8 C16 C17 C18 -171.65(10)
